data_8103145
loop_
_publ_author_name
'Xiang-Jiang Wu'
'Xiao-Ming Shen'
'Peng Zhang'
'Qian Deng'
'Shu-Zi L\"u'
'Tie-Jun Cai'

_publ_section_title
;
 Crystal structure of bis(4-aminopyridinium) oxonium
 chromo(III)-hexamolybdate(VI) dihydrate, [C5H7N2]2[H3O][CrMo6(OH)6O18]
 &#x00B7; 2H2O
;
_journal_issue 3
_journal_name_full 'Zeitschrift f\"ur Kristallographie - New Crystal Structures'
_journal_page_first 387
_journal_volume 226
_journal_year 2011
_chemical_formula_sum 'C10 H27 Cr Mo6 N4 O27'
_chemical_formula_weight 1263.00
_chemical_name_systematic
; 
bi-4-aminopyridinium
hexahydrogen chromo(III)-hexamolybdate(VI) tetrahydrate, 
(C~5~H~7~N~2~)~2~(H~3~O)[CrMo~6~(OH)~6~O~18~] 2H~2~O 
;
_space_group_IT_number 2
_symmetry_cell_setting triclinic
_symmetry_space_group_name_Hall '-P 1'
_symmetry_space_group_name_H-M 'P -1'
_atom_sites_solution_hydrogens geom
_atom_sites_solution_primary direct
_atom_sites_solution_secondary difmap
_audit_creation_method SHELXL-97
_cell_angle_alpha 88.976(5)
_cell_angle_beta 78.016(5)
_cell_angle_gamma 86.207(5)
_cell_formula_units_Z 1
_cell_length_a 7.951(5)
_cell_length_b 10.036(5)
_cell_length_c 10.345(5)
_cell_measurement_temperature 293(2)
_cell_measurement_theta_max 25.01
_cell_measurement_theta_min 20.1
_cell_volume 805.7(8)
_computing_structure_refinement 'SHELXL-97 (Sheldrick, 1997)'
_computing_structure_solution 'SHELXS-97 (Sheldrick, 1990)'
_diffrn_ambient_temperature 293(2)
_diffrn_detector_area_resol_mean 0
_diffrn_measured_fraction_theta_full 0.971
_diffrn_measured_fraction_theta_max 0.971
_diffrn_measurement_device_type 'CCD area detector'
_diffrn_measurement_method 'phi and omega scans'
_diffrn_radiation_monochromator graphite
_diffrn_radiation_source 'fine-focus sealed tube'
_diffrn_radiation_type MoK\a
_diffrn_radiation_wavelength 0.71069
_diffrn_reflns_av_R_equivalents 0.0592
_diffrn_reflns_av_sigmaI/netI 0.0442
_diffrn_reflns_limit_h_max 9
_diffrn_reflns_limit_h_min -9
_diffrn_reflns_limit_k_max 11
_diffrn_reflns_limit_k_min -11
_diffrn_reflns_limit_l_max 12
_diffrn_reflns_limit_l_min -12
_diffrn_reflns_number 6917
_diffrn_reflns_theta_full 25.01
_diffrn_reflns_theta_max 25.01
_diffrn_reflns_theta_min 2.01
_diffrn_standards_decay_% 0
_diffrn_standards_interval_count 0
_diffrn_standards_interval_time 0
_diffrn_standards_number 0
_exptl_absorpt_coefficient_mu 2.689
_exptl_absorpt_correction_T_max 0.6578
_exptl_absorpt_correction_T_min 0.4281
_exptl_absorpt_correction_type multi-scan
_exptl_absorpt_process_details SADABS
_exptl_crystal_colour red
_exptl_crystal_density_diffrn 2.603
_exptl_crystal_density_method 'not measured'
_exptl_crystal_description block
_exptl_crystal_F_000 607
_exptl_crystal_size_max 0.38
_exptl_crystal_size_mid 0.24
_exptl_crystal_size_min 0.17
_refine_diff_density_max 2.511
_refine_diff_density_min -2.347
_refine_diff_density_rms 0.176
_refine_ls_extinction_coef 0.0073(10)
_refine_ls_extinction_expression Fc^*^=kFc[1+0.001xFc^2^\l^3^/sin(2\q)]^-1/4^
_refine_ls_extinction_method SHELXL
_refine_ls_goodness_of_fit_ref 1.033
_refine_ls_hydrogen_treatment none
_refine_ls_matrix_type full
_refine_ls_number_parameters 224
_refine_ls_number_reflns 2751
_refine_ls_number_restraints 19
_refine_ls_restrained_S_all 1.037
_refine_ls_R_factor_all 0.0424
_refine_ls_R_factor_gt 0.0404
_refine_ls_shift/su_max 0.001
_refine_ls_shift/su_mean 0.000
_refine_ls_structure_factor_coef Fsqd
_refine_ls_weighting_details 'calc w=1/[\s^2^(Fo^2^)+(0.0659P)^2^+4.4395P] where P=(Fo^2^+2Fc^2^)/3'
_refine_ls_weighting_scheme calc
_refine_ls_wR_factor_gt 0.1142
_refine_ls_wR_factor_ref 0.1159
_reflns_number_gt 2601
_reflns_number_total 2751
_reflns_threshold_expression >2sigma(I)
_cod_data_source_file 1267-3401.cff
_cod_data_source_block sxm13
_cod_original_sg_symbol_H-M P-1
_cod_database_code 8103145

loop_
_symmetry_equiv_pos_as_xyz
'x, y, z'
'-x, -y, -z'

loop_
_atom_site_label
_atom_site_type_symbol
_atom_site_fract_x
_atom_site_fract_y
_atom_site_fract_z
_atom_site_U_iso_or_equiv
_atom_site_adp_type
_atom_site_occupancy
_atom_site_symmetry_multiplicity
_atom_site_calc_flag
_atom_site_refinement_flags
O14 O 0.3599(9) 0.1431(7) 0.4197(7) 0.0135(14) Uani 0.50 1 d PDU
H14A H 0.3740 0.1550 0.3367 0.020 Uiso 0.50 1 d PRD
H14B H 0.3909 0.0628 0.4355 0.020 Uiso 0.50 1 d PRD
H14C H 0.2543 0.1588 0.4554 0.020 Uiso 0.50 1 d PR
C1 C 0.2421(10) 0.9181(9) -0.0212(8) 0.0482(19) Uani 1 1 d .
C2 C 0.1149(9) 0.8364(7) 0.0592(7) 0.0364(15) Uani 1 1 d .
H2A H 0.0904 0.7550 0.0281 0.044 Uiso 1 1 calc R
C3 C 0.0355(10) 0.8799(9) 0.1765(8) 0.0479(19) Uani 1 1 d .
H3B H -0.0472 0.8279 0.2264 0.058 Uiso 1 1 calc R
C5 C 0.1778(11) 1.0704(8) 0.1593(8) 0.0504(19) Uani 1 1 d .
H5A H 0.1937 1.1506 0.1973 0.060 Uiso 1 1 calc R
C6 C 0.2695(10) 1.0428(8) 0.0402(8) 0.0433(18) Uani 1 1 d .
H6A H 0.3492 1.1008 -0.0034 0.052 Uiso 1 1 calc R
Cr1 Cr 0.5000 0.5000 0.5000 0.0141(3) Uani 1 2 d S
Mo1 Mo 0.51291(6) 0.27655(5) 0.73863(5) 0.0213(2) Uani 1 1 d .
Mo2 Mo 0.18301(6) 0.49662(5) 0.76878(5) 0.0233(2) Uani 1 1 d .
Mo3 Mo 0.83648(6) 0.27902(5) 0.46775(5) 0.0221(2) Uani 1 1 d D
N1 N 0.3260(10) 0.8836(8) -0.1382(7) 0.060(2) Uani 1 1 d .
H1A H 0.3077 0.8095 -0.1718 0.072 Uiso 1 1 calc R
H1B H 0.4001 0.9349 -0.1824 0.072 Uiso 1 1 calc R
N2 N 0.0663(9) 0.9929(7) 0.2274(7) 0.0541(17) Uani 1 1 d .
H2C H 0.0128 1.0156 0.3057 0.065 Uiso 1 1 calc R
O1 O 0.5468(5) 0.3053(4) 0.5166(4) 0.0184(8) Uani 1 1 d D
H1 H 0.4890 0.2486 0.4876 0.028 Uiso 1 1 d RD
O2 O 0.2479(5) 0.5000(4) 0.5407(4) 0.0194(8) Uani 1 1 d D
H2B H 0.1920 0.4477 0.5043 0.029 Uiso 1 1 d RD
O3 O 0.4739(5) 0.4973(4) 0.6931(4) 0.0183(8) Uani 1 1 d D
H3A H 0.5412 0.5350 0.7328 0.027 Uiso 1 1 d RD
O4 O 0.7579(5) 0.3075(4) 0.6592(4) 0.0244(9) Uani 1 1 d .
O5 O 0.2735(5) 0.3130(4) 0.7440(4) 0.0250(9) Uani 1 1 d .
O6 O 0.1865(5) 0.6823(4) 0.7081(4) 0.0256(9) Uani 1 1 d .
O7 O 0.5216(6) 0.1068(4) 0.7231(5) 0.0351(11) Uani 1 1 d .
O8 O 0.5235(6) 0.3063(5) 0.8971(4) 0.0355(11) Uani 1 1 d .
O9 O 0.2003(6) 0.5251(5) 0.9258(4) 0.0375(11) Uani 1 1 d .
O10 O -0.0259(6) 0.4699(5) 0.7738(5) 0.0385(11) Uani 1 1 d .
O11 O 1.0334(2) 0.3101(5) 0.4621(5) 0.0393(11) Uani 1 1 d D
O12 O 0.8376(6) 0.1090(4) 0.4625(5) 0.0336(10) Uani 1 1 d .
O13 O 0.3497(6) 0.3759(5) 0.1624(5) 0.0395(11) Uani 1 1 d U
H13A H 0.4104 0.3616 0.0856 0.059 Uiso 1 1 d R
H13B H 0.2501 0.4082 0.1565 0.059 Uiso 1 1 d R

loop_
_atom_site_aniso_label
_atom_site_aniso_U_11
_atom_site_aniso_U_22
_atom_site_aniso_U_33
_atom_site_aniso_U_23
_atom_site_aniso_U_13
_atom_site_aniso_U_12
O14 0.0134(16) 0.0130(16) 0.0147(16) -0.0015(10) -0.0042(10) -0.0009(10)
C1 0.043(4) 0.070(5) 0.031(4) 0.012(4) -0.014(3) 0.011(4)
C2 0.037(4) 0.034(3) 0.041(4) 0.004(3) -0.012(3) -0.009(3)
C3 0.035(4) 0.060(5) 0.049(5) 0.007(4) -0.010(3) -0.003(3)
C5 0.061(5) 0.045(4) 0.045(5) 0.003(4) -0.012(4) -0.001(4)
C6 0.043(4) 0.047(4) 0.044(4) 0.018(3) -0.017(3) -0.016(3)
Cr1 0.0115(6) 0.0165(6) 0.0134(6) 0.0015(5) -0.0009(5) -0.0013(4)
Mo1 0.0227(3) 0.0220(3) 0.0183(3) 0.0067(2) -0.0022(2) -0.00261(19)
Mo2 0.0168(3) 0.0333(3) 0.0173(3) 0.0017(2) 0.0023(2) -0.0016(2)
Mo3 0.0160(3) 0.0210(3) 0.0282(3) -0.0007(2) -0.0027(2) 0.00145(19)
N1 0.065(5) 0.062(5) 0.050(5) -0.003(4) -0.004(4) -0.018(4)
N2 0.050(4) 0.054(4) 0.054(4) -0.002(3) -0.002(3) -0.002(3)
O1 0.0187(19) 0.0164(18) 0.019(2) -0.0002(15) -0.0011(15) -0.0028(14)
O2 0.0178(19) 0.0203(19) 0.020(2) -0.0005(15) -0.0035(15) -0.0024(15)
O3 0.0192(19) 0.0211(19) 0.0144(19) 0.0003(15) -0.0023(15) -0.0032(15)
O4 0.026(2) 0.030(2) 0.017(2) 0.0045(16) -0.0062(16) 0.0020(16)
O5 0.022(2) 0.023(2) 0.028(2) 0.0061(17) -0.0007(17) -0.0061(16)
O6 0.028(2) 0.028(2) 0.019(2) -0.0030(17) -0.0024(16) 0.0010(17)
O7 0.042(3) 0.021(2) 0.040(3) 0.0091(19) -0.003(2) -0.0023(18)
O8 0.039(3) 0.045(3) 0.022(2) 0.007(2) -0.0068(19) 0.001(2)
O9 0.040(3) 0.052(3) 0.018(2) -0.003(2) 0.0008(19) 0.002(2)
O10 0.022(2) 0.049(3) 0.039(3) 0.009(2) 0.0032(19) -0.002(2)
O11 0.031(2) 0.047(3) 0.038(3) -0.001(2) -0.004(2) 0.004(2)
O12 0.038(3) 0.019(2) 0.040(3) 0.0004(18) -0.003(2) 0.0023(18)
O13 0.0389(14) 0.0408(14) 0.0394(14) -0.0006(9) -0.0095(9) -0.0014(9)

loop_
_atom_type_symbol
_atom_type_description
_atom_type_scat_dispersion_real
_atom_type_scat_dispersion_imag
_atom_type_scat_source
C C 0.0033 0.0016 'International Tables Vol C Tables 4.2.6.8 and 6.1.1.4'
H H 0.0000 0.0000 'International Tables Vol C Tables 4.2.6.8 and 6.1.1.4'
Cr Cr 0.3209 0.6236 'International Tables Vol C Tables 4.2.6.8 and 6.1.1.4'
Mo Mo -1.6832 0.6857 'International Tables Vol C Tables 4.2.6.8 and 6.1.1.4'
N N 0.0061 0.0033 'International Tables Vol C Tables 4.2.6.8 and 6.1.1.4'
O O 0.0106 0.0060 'International Tables Vol C Tables 4.2.6.8 and 6.1.1.4'

loop_
_geom_angle_atom_site_label_1
_geom_angle_atom_site_label_2
_geom_angle_atom_site_label_3
_geom_angle
_geom_angle_site_symmetry_1
_geom_angle_site_symmetry_3
H14A O14 H14B 109.5 . .
H14A O14 H14C 109.5 . .
H14B O14 H14C 109.5 . .
N1 C1 C2 123.0(8) . .
N1 C1 C6 122.0(8) . .
C2 C1 C6 115.0(7) . .
C3 C2 C1 118.7(7) . .
C3 C2 H2A 120.6 . .
C1 C2 H2A 120.6 . .
C2 C3 N2 123.7(8) . .
C2 C3 H3B 118.2 . .
N2 C3 H3B 118.2 . .
N2 C5 C6 124.5(8) . .
N2 C5 H5A 117.8 . .
C6 C5 H5A 117.8 . .
C5 C6 C1 118.0(7) . .
C5 C6 H6A 121.0 . .
C1 C6 H6A 121.0 . .
O2 Cr1 O2 180.0 . 2_666
O2 Cr1 O3 83.86(16) . .
O2 Cr1 O3 96.14(16) 2_666 .
O2 Cr1 O3 96.14(16) . 2_666
O2 Cr1 O3 83.86(16) 2_666 2_666
O3 Cr1 O3 180.0 . 2_666
O2 Cr1 O1 96.93(16) . .
O2 Cr1 O1 83.07(16) 2_666 .
O3 Cr1 O1 83.77(16) . .
O3 Cr1 O1 96.23(16) 2_666 .
O2 Cr1 O1 83.07(16) . 2_666
O2 Cr1 O1 96.93(16) 2_666 2_666
O3 Cr1 O1 96.23(16) . 2_666
O3 Cr1 O1 83.77(16) 2_666 2_666
O1 Cr1 O1 180.0(2) . 2_666
O2 Cr1 Mo1 90.85(11) . 2_666
O2 Cr1 Mo1 89.15(11) 2_666 2_666
O3 Cr1 Mo1 138.15(11) . 2_666
O3 Cr1 Mo1 41.85(11) 2_666 2_666
O1 Cr1 Mo1 138.05(11) . 2_666
O1 Cr1 Mo1 41.95(11) 2_666 2_666
O8 Mo1 O7 106.2(2) . .
O8 Mo1 O5 101.3(2) . .
O7 Mo1 O5 98.6(2) . .
O8 Mo1 O4 96.7(2) . .
O7 Mo1 O4 99.0(2) . .
O5 Mo1 O4 150.10(17) . .
O8 Mo1 O3 92.7(2) . .
O7 Mo1 O3 160.6(2) . .
O5 Mo1 O3 72.91(15) . .
O4 Mo1 O3 82.67(15) . .
O8 Mo1 O1 159.59(19) . .
O7 Mo1 O1 91.55(19) . .
O5 Mo1 O1 85.61(16) . .
O4 Mo1 O1 69.96(15) . .
O3 Mo1 O1 70.78(14) . .
O9 Mo2 O10 106.7(2) . .
O9 Mo2 O5 101.7(2) . .
O10 Mo2 O5 97.5(2) . .
O9 Mo2 O6 97.4(2) . .
O10 Mo2 O6 99.8(2) . .
O5 Mo2 O6 149.22(17) . .
O9 Mo2 O3 92.3(2) . .
O10 Mo2 O3 160.1(2) . .
O5 Mo2 O3 72.11(15) . .
O6 Mo2 O3 83.30(16) . .
O9 Mo2 O2 159.2(2) . .
O10 Mo2 O2 92.5(2) . .
O5 Mo2 O2 82.94(16) . .
O6 Mo2 O2 71.11(15) . .
O3 Mo2 O2 69.69(14) . .
O9 Mo2 Mo3 127.43(18) . 2_666
O10 Mo2 Mo3 88.61(17) . 2_666
O5 Mo2 Mo3 126.27(13) . 2_666
O6 Mo2 Mo3 30.09(12) . 2_666
O3 Mo2 Mo3 84.42(10) . 2_666
O2 Mo2 Mo3 43.37(10) . 2_666
O11 Mo3 O12 105.0(2) . .
O11 Mo3 O6 101.8(2) . 2_666
O12 Mo3 O6 98.7(2) . 2_666
O11 Mo3 O4 95.9(2) . .
O12 Mo3 O4 99.9(2) . .
O6 Mo3 O4 149.94(17) 2_666 .
O11 Mo3 O1 159.2(2) . .
O12 Mo3 O1 93.37(19) . .
O6 Mo3 O1 84.79(17) 2_666 .
O4 Mo3 O1 70.79(15) . .
O11 Mo3 O2 92.5(2) . 2_666
O12 Mo3 O2 161.92(19) . 2_666
O6 Mo3 O2 72.75(16) 2_666 2_666
O4 Mo3 O2 82.46(16) . 2_666
O1 Mo3 O2 70.35(14) . 2_666
O11 Mo3 Mo2 89.74(19) . 2_666
O12 Mo3 Mo2 129.77(17) . 2_666
O6 Mo3 Mo2 31.13(13) 2_666 2_666
O4 Mo3 Mo2 126.46(12) . 2_666
O1 Mo3 Mo2 85.92(10) . 2_666
O2 Mo3 Mo2 44.05(10) 2_666 2_666
C1 N1 H1A 120.0 . .
C1 N1 H1B 120.0 . .
H1A N1 H1B 120.0 . .
C5 N2 C3 120.1(8) . .
C5 N2 H2C 119.9 . .
C3 N2 H2C 119.9 . .
Cr1 O1 Mo3 103.52(16) . .
Cr1 O1 Mo1 102.49(16) . .
Mo3 O1 Mo1 97.02(15) . .
Cr1 O1 H1 122.6 . .
Mo3 O1 H1 118.9 . .
Mo1 O1 H1 108.3 . .
Cr1 O2 Mo3 103.04(16) . 2_666
Cr1 O2 Mo2 102.83(16) . .
Mo3 O2 Mo2 92.57(14) 2_666 .
Cr1 O2 H2B 123.3 . .
Mo3 O2 H2B 115.3 2_666 .
Mo2 O2 H2B 114.8 . .
Cr1 O3 Mo1 102.90(16) . .
Cr1 O3 Mo2 103.62(16) . .
Mo1 O3 Mo2 92.23(13) . .
Cr1 O3 H3A 123.0 . .
Mo1 O3 H3A 104.5 . .
Mo2 O3 H3A 123.9 . .
Mo3 O4 Mo1 117.6(2) . .
Mo1 O5 Mo2 117.5(2) . .
Mo3 O6 Mo2 118.8(2) 2_666 .
H13A O13 H13B 109.6 . .

loop_
_geom_bond_atom_site_label_1
_geom_bond_atom_site_label_2
_geom_bond_distance
_geom_bond_site_symmetry_2
O14 H14A 0.8500 .
O14 H14B 0.8500 .
O14 H14C 0.8500 .
C1 N1 1.296(10) .
C1 C2 1.457(11) .
C1 C6 1.463(12) .
C2 C3 1.314(11) .
C2 H2A 0.9300 .
C3 N2 1.318(11) .
C3 H3B 0.9300 .
C5 N2 1.303(11) .
C5 C6 1.319(11) .
C5 H5A 0.9300 .
C6 H6A 0.9300 .
Cr1 O2 1.961(4) .
Cr1 O2 1.961(4) 2_666
Cr1 O3 1.965(4) .
Cr1 O3 1.965(4) 2_666
Cr1 O1 1.976(4) .
Cr1 O1 1.976(4) 2_666
Cr1 Mo1 3.3182(13) 2_666
Mo1 O8 1.692(5) .
Mo1 O7 1.710(4) .
Mo1 O5 1.904(4) .
Mo1 O4 1.993(4) .
Mo1 O3 2.271(4) .
Mo1 O1 2.272(4) .
Mo2 O9 1.689(5) .
Mo2 O10 1.690(5) .
Mo2 O5 1.935(4) .
Mo2 O6 1.956(4) .
Mo2 O3 2.283(4) .
Mo2 O2 2.308(4) .
Mo2 Mo3 3.3161(14) 2_666
Mo3 O11 1.6053(14) .
Mo3 O12 1.707(4) .
Mo3 O6 1.897(4) 2_666
Mo3 O4 1.969(4) .
Mo3 O1 2.252(4) .
Mo3 O2 2.280(4) 2_666
Mo3 Mo2 3.3161(14) 2_666
N1 H1A 0.8600 .
N1 H1B 0.8600 .
N2 H2C 0.8600 .
O1 H1 0.8499 .
O2 Mo3 2.280(4) 2_666
O2 H2B 0.8500 .
O3 H3A 0.8501 .
O6 Mo3 1.897(4) 2_666
O13 H13A 0.8492 .
O13 H13B 0.8493 .

loop_
_geom_torsion_atom_site_label_1
_geom_torsion_atom_site_label_2
_geom_torsion_atom_site_label_3
_geom_torsion_atom_site_label_4
_geom_torsion
_geom_torsion_site_symmetry_1
_geom_torsion_site_symmetry_4
N1 C1 C2 C3 -179.6(8) . .
C6 C1 C2 C3 0.7(10) . .
C1 C2 C3 N2 -1.3(12) . .
N2 C5 C6 C1 1.4(13) . .
N1 C1 C6 C5 179.6(8) . .
C2 C1 C6 C5 -0.7(10) . .
C6 C5 N2 C3 -1.9(13) . .
C2 C3 N2 C5 1.9(13) . .
O2 Cr1 O1 Mo3 178.58(15) . .
O2 Cr1 O1 Mo3 -1.42(15) 2_666 .
O3 Cr1 O1 Mo3 -98.40(17) . .
O3 Cr1 O1 Mo3 81.60(17) 2_666 .
O1 Cr1 O1 Mo3 120(100) 2_666 .
Mo1 Cr1 O1 Mo3 79.52(19) 2_666 .
O2 Cr1 O1 Mo1 -80.94(17) . .
O2 Cr1 O1 Mo1 99.06(17) 2_666 .
O3 Cr1 O1 Mo1 2.08(15) . .
O3 Cr1 O1 Mo1 -177.92(15) 2_666 .
O1 Cr1 O1 Mo1 -139(100) 2_666 .
Mo1 Cr1 O1 Mo1 180.0 2_666 .
O11 Mo3 O1 Cr1 37.4(7) . .
O12 Mo3 O1 Cr1 -170.7(2) . .
O6 Mo3 O1 Cr1 -72.23(18) 2_666 .
O4 Mo3 O1 Cr1 89.96(19) . .
O2 Mo3 O1 Cr1 1.28(14) 2_666 .
Mo2 Mo3 O1 Cr1 -41.02(13) 2_666 .
O11 Mo3 O1 Mo1 -67.2(6) . .
O12 Mo3 O1 Mo1 84.6(2) . .
O6 Mo3 O1 Mo1 -176.93(16) 2_666 .
O4 Mo3 O1 Mo1 -14.74(15) . .
O2 Mo3 O1 Mo1 -103.41(16) 2_666 .
Mo2 Mo3 O1 Mo1 -145.71(11) 2_666 .
O8 Mo1 O1 Cr1 -39.4(6) . .
O7 Mo1 O1 Cr1 170.0(2) . .
O5 Mo1 O1 Cr1 71.53(17) . .
O4 Mo1 O1 Cr1 -90.94(19) . .
O3 Mo1 O1 Cr1 -1.89(13) . .
O8 Mo1 O1 Mo3 66.2(6) . .
O7 Mo1 O1 Mo3 -84.4(2) . .
O5 Mo1 O1 Mo3 177.10(16) . .
O4 Mo1 O1 Mo3 14.63(15) . .
O3 Mo1 O1 Mo3 103.68(16) . .
O2 Cr1 O2 Mo3 -42(100) 2_666 2_666
O3 Cr1 O2 Mo3 95.67(17) . 2_666
O3 Cr1 O2 Mo3 -84.33(17) 2_666 2_666
O1 Cr1 O2 Mo3 178.60(15) . 2_666
O1 Cr1 O2 Mo3 -1.40(15) 2_666 2_666
Mo1 Cr1 O2 Mo3 -42.72(13) 2_666 2_666
O2 Cr1 O2 Mo2 -138(100) 2_666 .
O3 Cr1 O2 Mo2 -0.07(15) . .
O3 Cr1 O2 Mo2 179.93(15) 2_666 .
O1 Cr1 O2 Mo2 82.86(17) . .
O1 Cr1 O2 Mo2 -97.14(17) 2_666 .
Mo1 Cr1 O2 Mo2 -138.46(12) 2_666 .
O9 Mo2 O2 Cr1 31.2(6) . .
O10 Mo2 O2 Cr1 -170.7(2) . .
O5 Mo2 O2 Cr1 -73.43(18) . .
O6 Mo2 O2 Cr1 89.79(19) . .
O3 Mo2 O2 Cr1 0.06(14) . .
Mo3 Mo2 O2 Cr1 104.00(18) 2_666 .
O9 Mo2 O2 Mo3 -72.8(6) . 2_666
O10 Mo2 O2 Mo3 85.3(2) . 2_666
O5 Mo2 O2 Mo3 -177.42(15) . 2_666
O6 Mo2 O2 Mo3 -14.21(15) . 2_666
O3 Mo2 O2 Mo3 -103.93(15) . 2_666
O2 Cr1 O3 Mo1 95.62(17) . .
O2 Cr1 O3 Mo1 -84.38(17) 2_666 .
O3 Cr1 O3 Mo1 165(100) 2_666 .
O1 Cr1 O3 Mo1 -2.08(15) . .
O1 Cr1 O3 Mo1 177.92(15) 2_666 .
Mo1 Cr1 O3 Mo1 180.0 2_666 .
O2 Cr1 O3 Mo2 0.07(15) . .
O2 Cr1 O3 Mo2 -179.93(15) 2_666 .
O3 Cr1 O3 Mo2 70(100) 2_666 .
O1 Cr1 O3 Mo2 -97.62(17) . .
O1 Cr1 O3 Mo2 82.38(17) 2_666 .
Mo1 Cr1 O3 Mo2 84.46(18) 2_666 .
O8 Mo1 O3 Cr1 169.6(2) . .
O7 Mo1 O3 Cr1 -23.2(6) . .
O5 Mo1 O3 Cr1 -89.38(19) . .
O4 Mo1 O3 Cr1 73.17(17) . .
O1 Mo1 O3 Cr1 1.90(13) . .
O8 Mo1 O3 Mo2 -85.85(19) . .
O7 Mo1 O3 Mo2 81.3(6) . .
O5 Mo1 O3 Mo2 15.14(15) . .
O4 Mo1 O3 Mo2 177.69(15) . .
O1 Mo1 O3 Mo2 106.42(16) . .
O9 Mo2 O3 Cr1 -169.5(2) . .
O10 Mo2 O3 Cr1 28.0(6) . .
O5 Mo2 O3 Cr1 88.89(19) . .
O6 Mo2 O3 Cr1 -72.36(18) . .
O2 Mo2 O3 Cr1 -0.06(14) . .
Mo3 Mo2 O3 Cr1 -42.11(13) 2_666 .
O9 Mo2 O3 Mo1 86.7(2) . .
O10 Mo2 O3 Mo1 -75.9(6) . .
O5 Mo2 O3 Mo1 -14.95(15) . .
O6 Mo2 O3 Mo1 -176.20(16) . .
O2 Mo2 O3 Mo1 -103.91(15) . .
Mo3 Mo2 O3 Mo1 -145.96(11) 2_666 .
O11 Mo3 O4 Mo1 -177.5(3) . .
O12 Mo3 O4 Mo1 -71.2(3) . .
O6 Mo3 O4 Mo1 56.4(4) 2_666 .
O1 Mo3 O4 Mo1 18.95(19) . .
O2 Mo3 O4 Mo1 90.7(2) 2_666 .
Mo2 Mo3 O4 Mo1 88.4(2) 2_666 .
O8 Mo1 O4 Mo3 177.1(2) . .
O7 Mo1 O4 Mo3 69.5(3) . .
O5 Mo1 O4 Mo3 -55.9(4) . .
O3 Mo1 O4 Mo3 -91.0(2) . .
O1 Mo1 O4 Mo3 -18.87(19) . .
O8 Mo1 O5 Mo2 69.1(3) . .
O7 Mo1 O5 Mo2 177.6(2) . .
O4 Mo1 O5 Mo2 -56.9(5) . .
O3 Mo1 O5 Mo2 -20.3(2) . .
O1 Mo1 O5 Mo2 -91.5(2) . .
O9 Mo2 O5 Mo1 -68.3(3) . .
O10 Mo2 O5 Mo1 -177.2(2) . .
O6 Mo2 O5 Mo1 58.9(4) . .
O3 Mo2 O5 Mo1 20.3(2) . .
O2 Mo2 O5 Mo1 91.2(2) . .
Mo3 Mo2 O5 Mo1 89.0(2) 2_666 .
O9 Mo2 O6 Mo3 -178.1(2) . 2_666
O10 Mo2 O6 Mo3 -69.7(3) . 2_666
O5 Mo2 O6 Mo3 53.7(4) . 2_666
O3 Mo2 O6 Mo3 90.4(2) . 2_666
O2 Mo2 O6 Mo3 19.6(2) . 2_666
